data_7706182
loop_
_publ_author_name
'Radoske, Thomas'
'Kloditz, Roger'
'Fichter, Sebastian'
'M\"arz, Juliane'
'Kaden, Peter'
'Patzschke, Michael'
'Schmidt, Moritz'
'Stumpf, Thorsten'
'Walter, Olaf'
'Ikeda-Ohno, Atsushi'

_publ_section_title
;
 Systematic comparison of the structure of homoleptic tetradentate
 N<sub>2</sub>O<sub>2</sub>-type Schiff base complexes of tetravalent
 f-elements (M(IV) = Ce, Th, U, Np, and Pu) in solid state and in
 solution.
;
_journal_issue 48
_journal_name_full 'Dalton transactions (Cambridge, England : 2003)'
_journal_page_first 17559
_journal_page_last 17570
_journal_paper_doi 10.1039/d0dt03405c
_journal_volume 49
_journal_year 2020
_chemical_formula_moiety 'C34 H32 Ce N4 O4'
_chemical_formula_sum 'C34 H32 Ce N4 O4'
_chemical_formula_weight 700.75
_space_group_crystal_system triclinic
_space_group_IT_number 2
_space_group_name_Hall '-P 1'
_space_group_name_H-M_alt 'P -1'
_atom_sites_solution_hydrogens geom
_atom_sites_solution_primary direct
_audit_creation_date 2018-10-30
_audit_creation_method
;
Olex2 1.2
(compiled 2017.01.04 svn.r3372 for OlexSys, GUI svn.r5289)
;
_audit_update_record
;
2019-12-09 deposited with the CCDC.	2020-11-20 downloaded from the CCDC.
;
_cell_angle_alpha 103.250(2)
_cell_angle_beta 100.909(2)
_cell_angle_gamma 97.822(2)
_cell_formula_units_Z 2
_cell_length_a 8.5959(7)
_cell_length_b 13.3829(10)
_cell_length_c 13.4915(10)
_cell_measurement_reflns_used 9761
_cell_measurement_temperature 100(2)
_cell_measurement_theta_max 26.367
_cell_measurement_theta_min 2.457
_cell_volume 1457.0(2)
_computing_cell_refinement 'SAINT v8.37A (Bruker, 2015)'
_computing_data_reduction 'SAINT v8.37A (Bruker, 2015)'
_computing_molecular_graphics 'Olex2 (Dolomanov et al., 2009)'
_computing_publication_material 'Olex2 (Dolomanov et al., 2009)'
_computing_structure_refinement 'XL (Sheldrick, 2008)'
_computing_structure_solution 'XS (Sheldrick, 2008)'
_diffrn_ambient_temperature 100.0
_diffrn_detector 'Bruker APEX2 area detector'
_diffrn_detector_area_resol_mean 7.9
_diffrn_detector_type 'CCD area detector'
_diffrn_measured_fraction_theta_full 0.999
_diffrn_measured_fraction_theta_max 0.997
_diffrn_measurement_device 'three-circle diffractometer'
_diffrn_measurement_device_type 'Bruker SMART APEX2 area detector'
_diffrn_measurement_method '\w and \f scans'
_diffrn_radiation_monochromator 'mirror optics'
_diffrn_radiation_probe x-ray
_diffrn_radiation_type MoK\a
_diffrn_radiation_wavelength 0.71073
_diffrn_reflns_av_R_equivalents 0.0459
_diffrn_reflns_av_unetI/netI 0.0243
_diffrn_reflns_Laue_measured_fraction_full 0.999
_diffrn_reflns_Laue_measured_fraction_max 0.997
_diffrn_reflns_limit_h_max 10
_diffrn_reflns_limit_h_min -10
_diffrn_reflns_limit_k_max 16
_diffrn_reflns_limit_k_min -16
_diffrn_reflns_limit_l_max 16
_diffrn_reflns_limit_l_min -16
_diffrn_reflns_number 65425
_diffrn_reflns_point_group_measured_fraction_full 0.999
_diffrn_reflns_point_group_measured_fraction_max 0.997
_diffrn_reflns_theta_full 25.242
_diffrn_reflns_theta_max 26.401
_diffrn_reflns_theta_min 2.457
_diffrn_source 'microfocus sealed X-ray tube'
_diffrn_source_type 'Incoatec I\ms'
_diffrn_standards_number 0
_exptl_absorpt_coefficient_mu 1.609
_exptl_absorpt_correction_T_max 0.9666
_exptl_absorpt_correction_T_min 0.8818
_exptl_absorpt_correction_type numerical
_exptl_absorpt_process_details
'SADABS-2016/2 (Bruker,2016/2) was used for absorption correction. wR2(int) was 0.1210 before and 0.0545 after correction. The Ratio of minimum to maximum transmission is 0.9123. The \l/2 correction factor is Not present.'
_exptl_crystal_colour 'clear dark red'
_exptl_crystal_colour_lustre clear
_exptl_crystal_colour_modifier dark
_exptl_crystal_colour_primary red
_exptl_crystal_density_diffrn 1.597
_exptl_crystal_description irregular
_exptl_crystal_F_000 708
_exptl_crystal_size_max 0.125
_exptl_crystal_size_mid 0.061
_exptl_crystal_size_min 0.057
_refine_diff_density_max 1.725
_refine_diff_density_min -0.727
_refine_diff_density_rms 0.087
_refine_ls_extinction_method none
_refine_ls_goodness_of_fit_ref 1.068
_refine_ls_hydrogen_treatment constr
_refine_ls_matrix_type full
_refine_ls_number_parameters 388
_refine_ls_number_reflns 5963
_refine_ls_number_restraints 0
_refine_ls_restrained_S_all 1.068
_refine_ls_R_factor_all 0.0326
_refine_ls_R_factor_gt 0.0256
_refine_ls_shift/su_max 0.001
_refine_ls_shift/su_mean 0.000
_refine_ls_structure_factor_coef Fsqd
_refine_ls_weighting_details 'w=1/[\s^2^(Fo^2^)+(0.0294P)^2^+1.7121P] where P=(Fo^2^+2Fc^2^)/3'
_refine_ls_weighting_scheme calc
_refine_ls_wR_factor_gt 0.0587
_refine_ls_wR_factor_ref 0.0613
_reflns_Friedel_coverage 0.000
_reflns_number_gt 5296
_reflns_number_total 5963
_reflns_threshold_expression 'I > 2\s(I)'
_cod_data_source_file d0dt03405c2.cif
_cod_data_source_block mo_cesalpn2_0m
_cod_original_cell_volume 1457.03(19)
_cod_database_code 7706182
_shelx_shelxl_version_number 2014/7
_shelx_space_group_comment
;
The symmetry employed for this shelxl refinement is uniquely defined
by the following loop, which should always be used as a source of
symmetry information in preference to the above space-group names.
They are only intended as comments.
;
_olex2_refinement_description
;
1. Fixed Uiso
 At 1.2 times of:
  All C(H) groups, All C(H,H) groups
2.a Secondary CH2 refined with riding coordinates:
 C8(H8a,H8b), C25(H25a,H25b), C9(H9a,H9b), C10(H10a,H10b), C27(H27a,H27b),
 C26(H26a,H26b)
2.b Aromatic/amide H refined with riding coordinates:
 C11(H11), C28(H28), C22(H22), C7(H7), C16(H16), C5(H5), C20(H20), C33(H33),
 C2(H2), C19(H19), C31(H31), C30(H30), C3(H3), C4(H4), C24(H24), C32(H32),
 C14(H14), C21(H21), C13(H13), C15(H15)
;
_olex2_submission_special_instructions 'No special instructions were received'

loop_
_space_group_symop_operation_xyz
'x, y, z'
'-x, -y, -z'

loop_
_atom_site_label
_atom_site_type_symbol
_atom_site_fract_x
_atom_site_fract_y
_atom_site_fract_z
_atom_site_U_iso_or_equiv
_atom_site_adp_type
_atom_site_occupancy
_atom_site_site_symmetry_order
_atom_site_calc_flag
_atom_site_refinement_flags_posn
_atom_site_refinement_flags_adp
_atom_site_refinement_flags_occupancy
_atom_site_disorder_assembly
_atom_site_disorder_group
Ce1 Ce 0.00641(2) 0.24770(2) 0.24460(2) 0.01201(5) Uani 1 1 d . . . . .
O3 O 0.1766(2) 0.30181(14) 0.15562(14) 0.0178(4) Uani 1 1 d . . . . .
O2 O 0.0259(2) 0.08195(14) 0.23152(14) 0.0179(4) Uani 1 1 d . . . . .
O4 O -0.2421(2) 0.19512(14) 0.25907(14) 0.0188(4) Uani 1 1 d . . . . .
N1 N -0.1632(3) 0.35242(17) 0.14362(16) 0.0157(4) Uani 1 1 d . . . . .
O1 O 0.0632(2) 0.41413(14) 0.33390(14) 0.0193(4) Uani 1 1 d . . . . .
N3 N 0.3026(3) 0.25947(17) 0.34512(16) 0.0159(4) Uani 1 1 d . . . . .
N4 N 0.0111(3) 0.23915(17) 0.43411(16) 0.0163(5) Uani 1 1 d . . . . .
N2 N -0.1180(3) 0.13570(17) 0.05252(16) 0.0160(4) Uani 1 1 d . . . . .
C11 C -0.1643(3) 0.0358(2) 0.02099(19) 0.0159(5) Uani 1 1 d . . . . .
H11 H -0.2009 0.0064 -0.0523 0.019 Uiso 1 1 calc R . . . .
C6 C 0.0057(3) 0.5265(2) 0.2229(2) 0.0159(5) Uani 1 1 d . . . . .
C34 C -0.3080(3) 0.1224(2) 0.2982(2) 0.0173(5) Uani 1 1 d . . . . .
C8 C -0.3130(3) 0.2936(2) 0.06799(19) 0.0154(5) Uani 1 1 d . . . . .
H8A H -0.3889 0.3417 0.0579 0.019 Uiso 1 1 calc R . . . .
H8B H -0.3644 0.2392 0.0965 0.019 Uiso 1 1 calc R . . . .
C28 C -0.0901(3) 0.1786(2) 0.4629(2) 0.0184(6) Uani 1 1 d . . . . .
H28 H -0.0669 0.1784 0.5346 0.022 Uiso 1 1 calc R . . . .
C25 C 0.3255(3) 0.1969(2) 0.42094(19) 0.0171(5) Uani 1 1 d . . . . .
H25A H 0.4371 0.1833 0.4316 0.021 Uiso 1 1 calc R . . . .
H25B H 0.2506 0.1287 0.3929 0.021 Uiso 1 1 calc R . . . .
C12 C -0.1659(3) -0.0364(2) 0.0871(2) 0.0160(5) Uani 1 1 d . . . . .
C9 C -0.2804(3) 0.2422(2) -0.03703(19) 0.0173(5) Uani 1 1 d . . . . .
H9A H -0.2695 0.2952 -0.0771 0.021 Uiso 1 1 calc R . . . .
H9B H -0.3745 0.1870 -0.0770 0.021 Uiso 1 1 calc R . . . .
C10 C -0.1289(3) 0.1937(2) -0.02824(19) 0.0153(5) Uani 1 1 d . . . . .
H10A H -0.1311 0.1458 -0.0965 0.018 Uiso 1 1 calc R . . . .
H10B H -0.0323 0.2497 -0.0105 0.018 Uiso 1 1 calc R . . . .
C22 C 0.5710(3) 0.4617(2) 0.2875(2) 0.0202(6) Uani 1 1 d . . . . .
H22 H 0.6599 0.4648 0.3427 0.024 Uiso 1 1 calc R . . . .
C7 C -0.1287(3) 0.4503(2) 0.14940(19) 0.0169(5) Uani 1 1 d . . . . .
H7 H -0.1974 0.4759 0.1011 0.020 Uiso 1 1 calc R . . . .
C27 C 0.1475(3) 0.3053(2) 0.51639(19) 0.0179(5) Uani 1 1 d . . . . .
H27A H 0.1150 0.3196 0.5841 0.022 Uiso 1 1 calc R . . . .
H27B H 0.1760 0.3729 0.5000 0.022 Uiso 1 1 calc R . . . .
C16 C -0.0849(3) -0.0826(2) 0.2493(2) 0.0190(6) Uani 1 1 d . . . . .
H16 H -0.0236 -0.0657 0.3193 0.023 Uiso 1 1 calc R . . . .
C23 C 0.4344(3) 0.3835(2) 0.2656(2) 0.0168(5) Uani 1 1 d . . . . .
C5 C 0.0405(3) 0.6250(2) 0.2053(2) 0.0196(6) Uani 1 1 d . . . . .
H5 H -0.0218 0.6395 0.1459 0.024 Uiso 1 1 calc R . . . .
C18 C 0.3062(3) 0.3754(2) 0.1802(2) 0.0156(5) Uani 1 1 d . . . . .
C20 C 0.4532(3) 0.5271(2) 0.1459(2) 0.0221(6) Uani 1 1 d . . . . .
H20 H 0.4587 0.5765 0.1056 0.027 Uiso 1 1 calc R . . . .
C33 C -0.4543(3) 0.0566(2) 0.2420(2) 0.0204(6) Uani 1 1 d . . . . .
H33 H -0.5053 0.0650 0.1763 0.024 Uiso 1 1 calc R . . . .
C2 C 0.2174(3) 0.5848(2) 0.3802(2) 0.0206(6) Uani 1 1 d . . . . .
H2 H 0.2780 0.5722 0.4413 0.025 Uiso 1 1 calc R . . . .
C19 C 0.3189(3) 0.4475(2) 0.1199(2) 0.0197(6) Uani 1 1 d . . . . .
H19 H 0.2350 0.4418 0.0608 0.024 Uiso 1 1 calc R . . . .
C31 C -0.4545(3) -0.0331(2) 0.3769(2) 0.0219(6) Uani 1 1 d . . . . .
H31 H -0.5031 -0.0868 0.4028 0.026 Uiso 1 1 calc R . . . .
C30 C -0.3129(3) 0.0329(2) 0.4350(2) 0.0210(6) Uani 1 1 d . . . . .
H30 H -0.2662 0.0255 0.5020 0.025 Uiso 1 1 calc R . . . .
C3 C 0.2517(3) 0.6806(2) 0.3596(2) 0.0215(6) Uani 1 1 d . . . . .
H3 H 0.3370 0.7328 0.4059 0.026 Uiso 1 1 calc R . . . .
C4 C 0.1631(3) 0.7016(2) 0.2719(2) 0.0211(6) Uani 1 1 d . . . . .
H4 H 0.1866 0.7679 0.2582 0.025 Uiso 1 1 calc R . . . .
C24 C 0.4302(3) 0.3134(2) 0.33362(19) 0.0177(5) Uani 1 1 d . . . . .
H24 H 0.5307 0.3070 0.3729 0.021 Uiso 1 1 calc R . . . .
C32 C -0.5250(4) -0.0202(2) 0.2810(2) 0.0228(6) Uani 1 1 d . . . . .
H32 H -0.6233 -0.0648 0.2413 0.027 Uiso 1 1 calc R . . . .
C14 C -0.2722(3) -0.2067(2) 0.1040(2) 0.0222(6) Uani 1 1 d . . . . .
H14 H -0.3393 -0.2737 0.0749 0.027 Uiso 1 1 calc R . . . .
C21 C 0.5785(3) 0.5349(2) 0.2296(2) 0.0220(6) Uani 1 1 d . . . . .
H21 H 0.6692 0.5901 0.2475 0.026 Uiso 1 1 calc R . . . .
C13 C -0.2607(3) -0.1365(2) 0.0444(2) 0.0201(6) Uani 1 1 d . . . . .
H13 H -0.3179 -0.1561 -0.0268 0.024 Uiso 1 1 calc R . . . .
C1 C 0.0938(3) 0.5052(2) 0.3121(2) 0.0165(5) Uani 1 1 d . . . . .
C17 C -0.0722(3) -0.0088(2) 0.19038(19) 0.0157(5) Uani 1 1 d . . . . .
C29 C -0.2368(3) 0.1104(2) 0.3966(2) 0.0170(5) Uani 1 1 d . . . . .
C15 C -0.1846(3) -0.1786(2) 0.2072(2) 0.0218(6) Uani 1 1 d . . . . .
H15 H -0.1936 -0.2264 0.2490 0.026 Uiso 1 1 calc R . . . .
C26 C 0.2949(3) 0.2530(2) 0.52608(19) 0.0187(6) Uani 1 1 d . . . . .
H26A H 0.2809 0.2018 0.5677 0.022 Uiso 1 1 calc R . . . .
H26B H 0.3913 0.3069 0.5649 0.022 Uiso 1 1 calc R . . . .

loop_
_atom_site_aniso_label
_atom_site_aniso_U_11
_atom_site_aniso_U_22
_atom_site_aniso_U_33
_atom_site_aniso_U_23
_atom_site_aniso_U_13
_atom_site_aniso_U_12
Ce1 0.01215(8) 0.01325(8) 0.00981(8) 0.00413(5) -0.00079(5) 0.00239(5)
O3 0.0148(9) 0.0214(10) 0.0169(9) 0.0072(8) 0.0025(7) -0.0002(8)
O2 0.0221(10) 0.0128(9) 0.0165(9) 0.0046(7) -0.0008(8) 0.0018(8)
O4 0.0162(9) 0.0225(10) 0.0187(9) 0.0096(8) 0.0026(8) 0.0013(8)
N1 0.0142(11) 0.0182(12) 0.0139(10) 0.0027(9) 0.0027(9) 0.0036(9)
O1 0.0230(10) 0.0163(10) 0.0164(9) 0.0047(7) -0.0013(8) 0.0043(8)
N3 0.0161(11) 0.0164(11) 0.0154(10) 0.0042(9) 0.0021(9) 0.0052(9)
N4 0.0152(11) 0.0173(11) 0.0156(10) 0.0030(9) 0.0018(9) 0.0045(9)
N2 0.0150(11) 0.0191(12) 0.0154(10) 0.0059(9) 0.0032(9) 0.0063(9)
C11 0.0129(13) 0.0199(14) 0.0138(12) 0.0027(10) 0.0017(10) 0.0038(11)
C6 0.0160(13) 0.0174(13) 0.0164(12) 0.0052(10) 0.0053(10) 0.0070(11)
C34 0.0197(14) 0.0193(14) 0.0157(12) 0.0046(11) 0.0074(11) 0.0084(11)
C8 0.0118(12) 0.0186(14) 0.0140(12) 0.0035(10) -0.0007(10) 0.0027(10)
C28 0.0213(14) 0.0223(14) 0.0129(12) 0.0052(11) 0.0031(11) 0.0091(12)
C25 0.0183(13) 0.0202(14) 0.0137(12) 0.0066(10) 0.0001(10) 0.0080(11)
C12 0.0133(12) 0.0160(13) 0.0191(13) 0.0032(10) 0.0047(10) 0.0048(10)
C9 0.0157(13) 0.0225(14) 0.0125(12) 0.0042(10) -0.0008(10) 0.0057(11)
C10 0.0152(13) 0.0210(14) 0.0112(12) 0.0070(10) 0.0020(10) 0.0052(11)
C22 0.0163(13) 0.0227(15) 0.0202(13) 0.0021(11) 0.0047(11) 0.0042(11)
C7 0.0166(13) 0.0208(14) 0.0148(12) 0.0061(10) 0.0030(10) 0.0076(11)
C27 0.0188(14) 0.0199(14) 0.0124(12) 0.0012(10) -0.0004(10) 0.0052(11)
C16 0.0227(14) 0.0164(14) 0.0205(13) 0.0060(11) 0.0074(11) 0.0069(11)
C23 0.0134(13) 0.0175(14) 0.0178(13) 0.0014(10) 0.0035(10) 0.0030(11)
C5 0.0215(14) 0.0217(14) 0.0190(13) 0.0087(11) 0.0058(11) 0.0079(12)
C18 0.0140(13) 0.0163(13) 0.0161(12) 0.0020(10) 0.0047(10) 0.0040(11)
C20 0.0231(15) 0.0196(14) 0.0276(15) 0.0079(12) 0.0111(12) 0.0067(12)
C33 0.0189(14) 0.0253(15) 0.0153(13) 0.0029(11) 0.0046(11) 0.0014(12)
C2 0.0202(14) 0.0192(14) 0.0199(13) 0.0030(11) -0.0003(11) 0.0057(12)
C19 0.0183(14) 0.0234(15) 0.0209(13) 0.0091(11) 0.0071(11) 0.0066(12)
C31 0.0255(15) 0.0183(14) 0.0269(14) 0.0090(12) 0.0130(12) 0.0057(12)
C30 0.0223(14) 0.0235(15) 0.0202(13) 0.0085(11) 0.0072(12) 0.0066(12)
C3 0.0161(13) 0.0180(14) 0.0268(15) 0.0000(11) 0.0039(12) 0.0023(11)
C4 0.0232(15) 0.0151(14) 0.0270(14) 0.0065(11) 0.0096(12) 0.0032(11)
C24 0.0168(13) 0.0189(14) 0.0148(12) 0.0012(10) 0.0000(10) 0.0053(11)
C32 0.0238(15) 0.0202(14) 0.0207(14) -0.0010(11) 0.0078(12) -0.0012(12)
C14 0.0173(14) 0.0158(14) 0.0328(16) 0.0045(12) 0.0069(12) 0.0025(11)
C21 0.0183(14) 0.0178(14) 0.0275(15) 0.0008(11) 0.0101(12) -0.0020(11)
C13 0.0163(13) 0.0188(14) 0.0229(14) 0.0020(11) 0.0022(11) 0.0042(11)
C1 0.0197(14) 0.0155(13) 0.0170(13) 0.0051(10) 0.0067(11) 0.0080(11)
C17 0.0148(13) 0.0165(13) 0.0148(12) -0.0002(10) 0.0048(10) 0.0050(11)
C29 0.0169(13) 0.0194(14) 0.0171(13) 0.0053(11) 0.0064(11) 0.0077(11)
C15 0.0257(15) 0.0168(14) 0.0297(15) 0.0110(12) 0.0138(13) 0.0082(12)
C26 0.0190(14) 0.0244(15) 0.0116(12) 0.0046(11) -0.0016(10) 0.0075(12)

loop_
_atom_type_symbol
_atom_type_description
_atom_type_scat_dispersion_real
_atom_type_scat_dispersion_imag
_atom_type_scat_source
C C 0.0033 0.0016 'International Tables Vol C Tables 4.2.6.8 and 6.1.1.4'
H H 0.0000 0.0000 'International Tables Vol C Tables 4.2.6.8 and 6.1.1.4'
N N 0.0061 0.0033 'International Tables Vol C Tables 4.2.6.8 and 6.1.1.4'
O O 0.0106 0.0060 'International Tables Vol C Tables 4.2.6.8 and 6.1.1.4'
Ce Ce -0.2486 2.6331 'International Tables Vol C Tables 4.2.6.8 and 6.1.1.4'

loop_
_geom_angle_atom_site_label_1
_geom_angle_atom_site_label_2
_geom_angle_atom_site_label_3
_geom_angle
_geom_angle_site_symmetry_1
_geom_angle_site_symmetry_3
_geom_angle_publ_flag
O3 Ce1 O2 104.41(7) . . ?
O3 Ce1 O4 151.07(7) . . ?
O3 Ce1 N1 79.45(7) . . ?
O3 Ce1 O1 83.20(7) . . ?
O3 Ce1 N3 70.28(7) . . ?
O3 Ce1 N4 137.94(7) . . ?
O3 Ce1 N2 76.41(7) . . ?
O2 Ce1 N1 137.80(7) . . ?
O2 Ce1 N3 76.62(7) . . ?
O2 Ce1 N4 79.52(7) . . ?
O2 Ce1 N2 70.00(6) . . ?
O4 Ce1 O2 83.77(7) . . ?
O4 Ce1 N1 76.30(7) . . ?
O4 Ce1 N3 138.38(6) . . ?
O4 Ce1 N4 70.43(7) . . ?
O4 Ce1 N2 80.71(7) . . ?
N1 Ce1 N3 139.93(7) . . ?
N1 Ce1 N4 125.72(6) . . ?
N1 Ce1 N2 70.31(7) . . ?
O1 Ce1 O2 151.05(7) . . ?
O1 Ce1 O4 103.16(7) . . ?
O1 Ce1 N1 70.70(7) . . ?
O1 Ce1 N3 80.01(7) . . ?
O1 Ce1 N4 76.61(7) . . ?
O1 Ce1 N2 138.53(7) . . ?
N3 Ce1 N2 124.26(6) . . ?
N4 Ce1 N3 70.11(7) . . ?
N4 Ce1 N2 139.91(7) . . ?
C18 O3 Ce1 133.87(15) . . ?
C17 O2 Ce1 135.58(16) . . ?
C34 O4 Ce1 133.75(16) . . ?
C8 N1 Ce1 116.96(15) . . ?
C7 N1 Ce1 126.86(17) . . ?
C7 N1 C8 116.1(2) . . ?
C1 O1 Ce1 136.08(16) . . ?
C25 N3 Ce1 116.74(16) . . ?
C24 N3 Ce1 126.53(17) . . ?
C24 N3 C25 116.7(2) . . ?
C28 N4 Ce1 126.04(17) . . ?
C28 N4 C27 116.7(2) . . ?
C27 N4 Ce1 117.18(15) . . ?
C11 N2 Ce1 127.19(17) . . ?
C11 N2 C10 117.0(2) . . ?
C10 N2 Ce1 115.77(16) . . ?
N2 C11 H11 116.9 . . ?
N2 C11 C12 126.2(2) . . ?
C12 C11 H11 116.9 . . ?
C5 C6 C7 118.0(2) . . ?
C5 C6 C1 119.7(3) . . ?
C1 C6 C7 122.2(2) . . ?
O4 C34 C33 119.7(2) . . ?
O4 C34 C29 121.6(2) . . ?
C33 C34 C29 118.7(2) . . ?
N1 C8 H8A 109.3 . . ?
N1 C8 H8B 109.3 . . ?
N1 C8 C9 111.7(2) . . ?
H8A C8 H8B 107.9 . . ?
C9 C8 H8A 109.3 . . ?
C9 C8 H8B 109.3 . . ?
N4 C28 H28 116.9 . . ?
N4 C28 C29 126.2(2) . . ?
C29 C28 H28 116.9 . . ?
N3 C25 H25A 109.4 . . ?
N3 C25 H25B 109.4 . . ?
N3 C25 C26 111.2(2) . . ?
H25A C25 H25B 108.0 . . ?
C26 C25 H25A 109.4 . . ?
C26 C25 H25B 109.4 . . ?
C13 C12 C11 118.2(2) . . ?
C13 C12 C17 120.0(2) . . ?
C17 C12 C11 121.8(2) . . ?
C8 C9 H9A 108.8 . . ?
C8 C9 H9B 108.8 . . ?
C8 C9 C10 113.8(2) . . ?
H9A C9 H9B 107.7 . . ?
C10 C9 H9A 108.8 . . ?
C10 C9 H9B 108.8 . . ?
N2 C10 C9 111.2(2) . . ?
N2 C10 H10A 109.4 . . ?
N2 C10 H10B 109.4 . . ?
C9 C10 H10A 109.4 . . ?
C9 C10 H10B 109.4 . . ?
H10A C10 H10B 108.0 . . ?
C23 C22 H22 119.6 . . ?
C21 C22 H22 119.6 . . ?
C21 C22 C23 120.9(3) . . ?
N1 C7 C6 126.6(2) . . ?
N1 C7 H7 116.7 . . ?
C6 C7 H7 116.7 . . ?
N4 C27 H27A 109.3 . . ?
N4 C27 H27B 109.3 . . ?
N4 C27 C26 111.6(2) . . ?
H27A C27 H27B 108.0 . . ?
C26 C27 H27A 109.3 . . ?
C26 C27 H27B 109.3 . . ?
C17 C16 H16 119.5 . . ?
C15 C16 H16 119.5 . . ?
C15 C16 C17 121.1(3) . . ?
C22 C23 C18 119.6(2) . . ?
C22 C23 C24 118.0(2) . . ?
C18 C23 C24 122.4(2) . . ?
C6 C5 H5 119.3 . . ?
C4 C5 C6 121.5(3) . . ?
C4 C5 H5 119.3 . . ?
O3 C18 C23 121.6(2) . . ?
O3 C18 C19 119.7(2) . . ?
C19 C18 C23 118.6(2) . . ?
C19 C20 H20 119.7 . . ?
C21 C20 H20 119.7 . . ?
C21 C20 C19 120.6(3) . . ?
C34 C33 H33 119.7 . . ?
C32 C33 C34 120.7(3) . . ?
C32 C33 H33 119.7 . . ?
C3 C2 H2 119.5 . . ?
C3 C2 C1 120.9(3) . . ?
C1 C2 H2 119.5 . . ?
C18 C19 H19 119.7 . . ?
C20 C19 C18 120.6(3) . . ?
C20 C19 H19 119.7 . . ?
C30 C31 H31 120.3 . . ?
C30 C31 C32 119.4(3) . . ?
C32 C31 H31 120.3 . . ?
C31 C30 H30 119.5 . . ?
C31 C30 C29 121.0(3) . . ?
C29 C30 H30 119.5 . . ?
C2 C3 H3 119.6 . . ?
C2 C3 C4 120.7(3) . . ?
C4 C3 H3 119.6 . . ?
C5 C4 C3 119.0(3) . . ?
C5 C4 H4 120.5 . . ?
C3 C4 H4 120.5 . . ?
N3 C24 C23 125.7(2) . . ?
N3 C24 H24 117.1 . . ?
C23 C24 H24 117.1 . . ?
C33 C32 C31 120.8(3) . . ?
C33 C32 H32 119.6 . . ?
C31 C32 H32 119.6 . . ?
C13 C14 H14 120.3 . . ?
C13 C14 C15 119.3(3) . . ?
C15 C14 H14 120.3 . . ?
C22 C21 H21 120.2 . . ?
C20 C21 C22 119.6(3) . . ?
C20 C21 H21 120.2 . . ?
C12 C13 H13 119.5 . . ?
C14 C13 C12 120.9(3) . . ?
C14 C13 H13 119.5 . . ?
O1 C1 C6 122.2(2) . . ?
O1 C1 C2 119.6(2) . . ?
C6 C1 C2 118.1(2) . . ?
O2 C17 C12 122.0(2) . . ?
O2 C17 C16 120.1(2) . . ?
C16 C17 C12 117.8(2) . . ?
C34 C29 C28 122.6(2) . . ?
C30 C29 C34 119.3(3) . . ?
C30 C29 C28 118.0(2) . . ?
C16 C15 C14 120.7(3) . . ?
C16 C15 H15 119.6 . . ?
C14 C15 H15 119.6 . . ?
C25 C26 H26A 108.7 . . ?
C25 C26 H26B 108.7 . . ?
C27 C26 C25 114.1(2) . . ?
C27 C26 H26A 108.7 . . ?
C27 C26 H26B 108.7 . . ?
H26A C26 H26B 107.6 . . ?

loop_
_geom_bond_atom_site_label_1
_geom_bond_atom_site_label_2
_geom_bond_distance
_geom_bond_site_symmetry_2
_geom_bond_publ_flag
Ce1 O3 2.2090(17) . ?
Ce1 O2 2.2165(17) . ?
Ce1 O4 2.2156(18) . ?
Ce1 N1 2.574(2) . ?
Ce1 O1 2.2140(18) . ?
Ce1 N3 2.613(2) . ?
Ce1 N4 2.578(2) . ?
Ce1 N2 2.615(2) . ?
O3 C18 1.316(3) . ?
O2 C17 1.315(3) . ?
O4 C34 1.321(3) . ?
N1 C8 1.476(3) . ?
N1 C7 1.285(3) . ?
O1 C1 1.322(3) . ?
N3 C25 1.466(3) . ?
N3 C24 1.284(3) . ?
N4 C28 1.283(3) . ?
N4 C27 1.471(3) . ?
N2 C11 1.287(3) . ?
N2 C10 1.473(3) . ?
C11 H11 0.9500 . ?
C11 C12 1.458(4) . ?
C6 C7 1.462(4) . ?
C6 C5 1.396(4) . ?
C6 C1 1.405(4) . ?
C34 C33 1.401(4) . ?
C34 C29 1.407(4) . ?
C8 H8A 0.9900 . ?
C8 H8B 0.9900 . ?
C8 C9 1.521(3) . ?
C28 H28 0.9500 . ?
C28 C29 1.452(4) . ?
C25 H25A 0.9900 . ?
C25 H25B 0.9900 . ?
C25 C26 1.534(3) . ?
C12 C13 1.401(4) . ?
C12 C17 1.409(4) . ?
C9 H9A 0.9900 . ?
C9 H9B 0.9900 . ?
C9 C10 1.529(3) . ?
C10 H10A 0.9900 . ?
C10 H10B 0.9900 . ?
C22 H22 0.9500 . ?
C22 C23 1.398(4) . ?
C22 C21 1.388(4) . ?
C7 H7 0.9500 . ?
C27 H27A 0.9900 . ?
C27 H27B 0.9900 . ?
C27 C26 1.527(3) . ?
C16 H16 0.9500 . ?
C16 C17 1.407(4) . ?
C16 C15 1.375(4) . ?
C23 C18 1.408(4) . ?
C23 C24 1.457(4) . ?
C5 H5 0.9500 . ?
C5 C4 1.376(4) . ?
C18 C19 1.403(4) . ?
C20 H20 0.9500 . ?
C20 C19 1.389(4) . ?
C20 C21 1.379(4) . ?
C33 H33 0.9500 . ?
C33 C32 1.379(4) . ?
C2 H2 0.9500 . ?
C2 C3 1.379(4) . ?
C2 C1 1.408(4) . ?
C19 H19 0.9500 . ?
C31 H31 0.9500 . ?
C31 C30 1.380(4) . ?
C31 C32 1.380(4) . ?
C30 H30 0.9500 . ?
C30 C29 1.402(4) . ?
C3 H3 0.9500 . ?
C3 C4 1.389(4) . ?
C4 H4 0.9500 . ?
C24 H24 0.9500 . ?
C32 H32 0.9500 . ?
C14 H14 0.9500 . ?
C14 C13 1.375(4) . ?
C14 C15 1.391(4) . ?
C21 H21 0.9500 . ?
C13 H13 0.9500 . ?
C15 H15 0.9500 . ?
C26 H26A 0.9900 . ?
C26 H26B 0.9900 . ?
